data_2010897
loop_
_publ_author_name
'Hunt Jr, Clinton'
'Nelson, Brent D.'
'Harmon, Elisa G.'
'Fronczek, Frank R.'
'Watkins, Steven F.'
'Billodeaux, Damon R.'
'Stanley, George G.'

_publ_section_title
;
 A binuclear rhodium(I) complex with two tetraphosphine ligands at 100K
;
_journal_issue 5
_journal_name_full 'Acta Crystallographica Section C'
_journal_page_first 546
_journal_page_last 548
_journal_paper_doi 10.1107/S010827010000158X
_journal_volume 56
_journal_year 2000
_chemical_formula_iupac '[Rh2 (C25 H40 P4)2] (B F4)2'
_chemical_formula_moiety 'C50 H80 P8 Rh2 2+ , 2B F4 1-'
_chemical_formula_sum 'C50 H80 B2 F8 P8 Rh2'
_chemical_formula_weight 1308.3
_chemical_name_systematic
;
Bis(\m-3,11-diethyl-6,8-diphenyl-3,6,8,11-tetraphosphatridecane-
\k^4^-P^3^,P^6^:P^8^,P^11^)dirhodium(I) bis(tetrafluoroborate)
;
_space_group_IT_number 9
_symmetry_cell_setting monoclinic
_symmetry_space_group_name_Hall 'C -2yc'
_symmetry_space_group_name_H-M 'C 1 c 1'
_cell_angle_alpha 90
_cell_angle_beta 108.18(3)
_cell_angle_gamma 90
_cell_formula_units_Z 4
_cell_length_a 15.651(3)
_cell_length_b 16.048(3)
_cell_length_c 24.022(5)
_cell_measurement_reflns_used 25
_cell_measurement_temperature 100
_cell_measurement_theta_max 20.8
_cell_measurement_theta_min 10.7
_cell_volume 5732(2)
_computing_cell_refinement 'CAD-4 EXPRESS (Enraf-Nonius, 1994)'
_computing_data_collection 'CAD-4 EXPRESS (Enraf-Nonius, 1994)'
_computing_data_reduction 'XCAD4 (Harms & Wocadlo, 1996)'
_computing_molecular_graphics 'ORTEPIII (Burnett & Johnson, 1996; Farrugia, 1997)'
_computing_publication_material 'SHELXTL (Bruker, 1998)'
_computing_structure_refinement 'SHELXL97 (Sheldrick, 1997)'
_computing_structure_solution 'SHELXS97 (Sheldrick, 1990)'
_diffrn_ambient_temperature 100
_diffrn_measured_fraction_theta_full .999
_diffrn_measured_fraction_theta_max .999
_diffrn_measurement_device 'Enraf-Nonius CAD-4 (with Oxford Cryostream cooler)'
_diffrn_measurement_method '\w/2\q scans'
_diffrn_radiation_monochromator graphite
_diffrn_radiation_source 'fine-focus sealed tube'
_diffrn_radiation_type MoK\a
_diffrn_radiation_wavelength .71073
_diffrn_reflns_av_R_equivalents .000
_diffrn_reflns_av_sigmaI/netI .051
_diffrn_reflns_limit_h_max 22
_diffrn_reflns_limit_h_min -20
_diffrn_reflns_limit_k_max 22
_diffrn_reflns_limit_k_min 0
_diffrn_reflns_limit_l_max 0
_diffrn_reflns_limit_l_min -33
_diffrn_reflns_number 8531
_diffrn_reflns_theta_full 30.0
_diffrn_reflns_theta_max 30.0
_diffrn_reflns_theta_min 2.54
_diffrn_standards_decay_% 1.0
_diffrn_standards_interval_time 60
_diffrn_standards_number 3
_exptl_absorpt_coefficient_mu .86
_exptl_absorpt_correction_T_max .821
_exptl_absorpt_correction_T_min .640
_exptl_absorpt_correction_type \y-scan
_exptl_absorpt_process_details '(North, et al., 1968)'
_exptl_crystal_colour yellow
_exptl_crystal_density_diffrn 1.516
_exptl_crystal_density_method 'not measured'
_exptl_crystal_description prism
_exptl_crystal_F_000 2688
_exptl_crystal_size_max .48
_exptl_crystal_size_mid .25
_exptl_crystal_size_min .23
_refine_diff_density_max .73
_refine_diff_density_min -1.03
_refine_ls_abs_structure_details 'Flack (1983)'
_refine_ls_abs_structure_Flack -.02(2)
_refine_ls_extinction_method none
_refine_ls_goodness_of_fit_all 1.04
_refine_ls_goodness_of_fit_obs 1.03
_refine_ls_hydrogen_treatment constr
_refine_ls_matrix_type full
_refine_ls_number_parameters 631
_refine_ls_number_reflns 8531
_refine_ls_number_restraints 2
_refine_ls_restrained_S_all 1.04
_refine_ls_restrained_S_obs 1.03
_refine_ls_R_factor_all .049
_refine_ls_R_factor_obs .038
_refine_ls_shift/esd_max .05
_refine_ls_shift/esd_mean .002
_refine_ls_structure_factor_coef Fsqd
_refine_ls_weighting_details 'w = 1/[\s^2^(Fo^2^)+(0.0505P)^2^] where P=(Fo^2^+2Fc^2^)/3'
_refine_ls_weighting_scheme calc
_refine_ls_wR_factor_all .095
_refine_ls_wR_factor_obs .089
_reflns_number_observed 7681
_reflns_number_total 8531
_reflns_observed_criterion I>2\s(I)
_cod_data_source_file da1112.cif
_cod_data_source_block I
_cod_depositor_comments
;
The following automatic conversions were performed:
'_symmetry_cell_setting' value 'Monoclinic' changed to 'monoclinic'
according to '/home/saulius/struct/CIF-dictionaries/cif_core.dic'
dictionary named 'cif_core.dic' version 2.4.1 from 2010-06-29.

Automatic conversion script
Id: cif_fix_enum 1527 2010-12-29 10:47:43Z saulius 

The following automatic conversions were performed:

'_chemical_melting_point' value 'not measured' was changed to '?' -
the value is undefined or not given.

'_symmetry_cell_setting' value
'Monoclinic' changed to 'monoclinic' according to
/home/saulius/struct/CIF-dictionaries/cif_core.dic dictionary named
'cif_core.dic' version 2.4.1 from 2010-06-29.

Automatic conversion script
Id: cif_fix_values 1715 2011-07-08 13:25:40Z adriana 

The following automatic conversions were performed:

'_refine_ls_weighting_scheme' value 'w =
1/[\s^2^(Fo^2^)+(0.0505P)^2^] where P=(Fo^2^+2Fc^2^)/3' was changed
to 'calc'. New tag '_refine_ls_weighting_details' was created. The
value of the new tag was set to 'w = 1/[\s^2^(Fo^2^)+(0.0505P)^2^]
where P=(Fo^2^+2Fc^2^)/3'.

Automatic conversion script
Id: cif_fix_values 3143 2015-03-26 13:38:13Z robertas 
;
_cod_original_sg_symbol_H-M 'C c'
_cod_database_code 2010897
_cod_database_fobs_code 2010897

loop_
_symmetry_equiv_pos_as_xyz
'x, y, z'
'x, -y, z+1/2'
'x+1/2, y+1/2, z'
'x+1/2, -y+1/2, z+1/2'

loop_
_atom_site_label
_atom_site_fract_x
_atom_site_fract_y
_atom_site_fract_z
_atom_site_U_iso_or_equiv
_atom_site_adp_type
_atom_site_calc_flag
_atom_site_refinement_flags
_atom_site_occupancy
_atom_site_disorder_assembly
_atom_site_disorder_group
_atom_site_type_symbol
Rh1 .54137(2) .34163(2) .433019(16) .01582(8) Uani d . 1 . . Rh
Rh2 .49355(2) .21265(2) .631330(16) .01651(8) Uani d . 1 . . Rh
P1 .68098(9) .40179(8) .45212(6) .0194(2) Uani d . 1 . . P
P2 .53823(10) .27803(9) .34642(6) .0225(3) Uani d . 1 . . P
P3 .52431(9) .15659(8) .55018(6) .0183(2) Uani d . 1 . . P
P4 .53025(8) .42893(8) .50463(5) .0152(2) Uani d . 1 . . P
P5 .47600(8) .35384(8) .61483(5) .0162(2) Uani d . 1 . . P
P6 .42383(8) .25882(8) .42929(5) .0164(2) Uani d . 1 . . P
P7 .54240(10) .08381(8) .67262(6) .0211(3) Uani d . 1 . . P
P8 .42932(10) .24182(8) .70304(6) .0226(3) Uani d . 1 . . P
B1 .4444(6) -.0356(5) .3715(3) .0340(15) Uani d . 1 . . B
B2 .5631(6) .2241(4) .1523(3) .0324(15) Uani d . 1 . . B
F1 .4927(6) -.0269(6) .4289(2) .145(4) Uani d . 1 . . F
F2 .4046(5) -.1123(3) .3620(4) .097(3) Uani d . 1 . . F
F3 .5041(3) -.0294(3) .3398(2) .0542(11) Uani d . 1 . . F
F4 .3808(2) .0263(2) .3583(2) .0400(9) Uani d . 1 . . F
F5 .5415(3) .3073(2) .1398(2) .0439(10) Uani d . 1 . . F
F6 .4957(3) .1872(3) .1698(2) .0531(12) Uani d . 1 . . F
F7 .5705(3) .1861(3) .10235(18) .0499(11) Uani d . 1 . . F
F8 .6436(3) .2183(3) .19724(18) .0541(13) Uani d . 1 . . F
C'' .4568(3) .1619(3) .4716(2) .0191(9) Uani d . 1 . . C
H''1 .4889 .1290 .4507 .023 Uiso calc R 1 . . H
H''2 .4013 .1323 .4680 .023 Uiso calc R 1 . . H
C' .4539(3) .4198(3) .5491(2) .0160(8) Uani d . 1 . . C
H'1 .3963 .4020 .5226 .019 Uiso calc R 1 . . H
H'2 .4451 .4760 .5613 .019 Uiso calc R 1 . . H
C1 .3746(4) .2183(4) .3540(2) .0238(11) Uani d . 1 . . C
H1A .3402 .1683 .3548 .029 Uiso calc R 1 . . H
H1B .3340 .2595 .3301 .029 Uiso calc R 1 . . H
C2 .4488(4) .1983(3) .3268(2) .0260(11) Uani d . 1 . . C
H2A .4231 .1956 .2845 .031 Uiso calc R 1 . . H
H2B .4746 .1443 .3406 .031 Uiso calc R 1 . . H
C3 .7004(3) .4754(3) .5143(2) .0212(10) Uani d . 1 . . C
H3A .7638 .4756 .5369 .025 Uiso calc R 1 . . H
H3B .6839 .5312 .4995 .025 Uiso calc R 1 . . H
C4 .6450(3) .4503(3) .5538(2) .0196(9) Uani d . 1 . . C
H4A .6441 .4950 .5807 .023 Uiso calc R 1 . . H
H4B .6702 .4010 .5762 .023 Uiso calc R 1 . . H
C5 .7669(4) .3213(4) .4780(3) .0299(12) Uani d . 1 . . C
H5A .7488 .2853 .5048 .036 Uiso calc R 1 . . H
H5B .7676 .2875 .4447 .036 Uiso calc R 1 . . H
C6 .8634(4) .3508(5) .5090(4) .050(2) Uani d . 1 . . C
H6A .9023 .3034 .5207 .075 Uiso calc R 1 . . H
H6B .8647 .3828 .5430 .075 Uiso calc R 1 . . H
H6C .8837 .3848 .4827 .075 Uiso calc R 1 . . H
C7 .7199(4) .4610(4) .3998(3) .0296(12) Uani d . 1 . . C
H7A .7806 .4805 .4193 .036 Uiso calc R 1 . . H
H7B .7222 .4242 .3683 .036 Uiso calc R 1 . . H
C8 .6611(5) .5355(4) .3737(3) .0340(13) Uani d . 1 . . C
H8A .6854 .5637 .3468 .051 Uiso calc R 1 . . H
H8B .6594 .5730 .4045 .051 Uiso calc R 1 . . H
H8C .6012 .5167 .3533 .051 Uiso calc R 1 . . H
C9 .5102(5) .3491(4) .2831(3) .0333(14) Uani d . 1 . . C
H9A .5571 .3909 .2899 .040 Uiso calc R 1 . . H
H9B .5104 .3176 .2487 .040 Uiso calc R 1 . . H
C10 .4205(6) .3930(5) .2701(3) .0466(18) Uani d . 1 . . C
H10A .4117 .4287 .2367 .070 Uiso calc R 1 . . H
H10B .4199 .4257 .3034 .070 Uiso calc R 1 . . H
H10C .3732 .3524 .2619 .070 Uiso calc R 1 . . H
C11 .6341(4) .2229(4) .3341(3) .0313(13) Uani d . 1 . . C
H11A .6162 .2029 .2940 .038 Uiso calc R 1 . . H
H11B .6830 .2621 .3388 .038 Uiso calc R 1 . . H
C12 .6682(5) .1500(4) .3749(3) .0372(14) Uani d . 1 . . C
H12A .7182 .1247 .3662 .056 Uiso calc R 1 . . H
H12B .6210 .1098 .3697 .056 Uiso calc R 1 . . H
H12C .6873 .1692 .4147 .056 Uiso calc R 1 . . H
C13 .3220(3) .2935(3) .4439(2) .0200(9) Uani d . 1 . . C
C14 .2779(4) .3631(4) .4124(3) .0271(11) Uani d . 1 . . C
H14 .3012 .3889 .3856 .033 Uiso calc R 1 . . H
C15 .2000(4) .3938(4) .4207(3) .0357(14) Uani d . 1 . . C
H15 .1721 .4406 .4002 .043 Uiso calc R 1 . . H
C16 .1637(4) .3545(5) .4596(3) .0394(16) Uani d . 1 . . C
H16 .1110 .3745 .4648 .047 Uiso calc R 1 . . H
C17 .2060(4) .2860(5) .4904(3) .0371(15) Uani d . 1 . . C
H17 .1812 .2593 .5161 .044 Uiso calc R 1 . . H
C18 .2856(4) .2564(4) .4837(3) .0282(12) Uani d . 1 . . C
H18 .3147 .2113 .5059 .034 Uiso calc R 1 . . H
C19 .4956(3) .5322(3) .4732(2) .0164(9) Uani d . 1 . . C
C20 .4474(4) .5397(3) .4136(2) .0231(10) Uani d . 1 . . C
H20 .4318 .4921 .3906 .028 Uiso calc R 1 . . H
C21 .4229(4) .6174(4) .3886(3) .0288(12) Uani d . 1 . . C
H21 .3906 .6217 .3490 .035 Uiso calc R 1 . . H
C22 .4463(4) .6891(4) .4226(3) .0289(12) Uani d . 1 . . C
H22 .4301 .7413 .4058 .035 Uiso calc R 1 . . H
C23 .4941(4) .6821(3) .4818(3) .0263(11) Uani d . 1 . . C
H23 .5103 .7298 .5046 .032 Uiso calc R 1 . . H
C24 .5178(4) .6044(3) .5070(2) .0230(10) Uani d . 1 . . C
H24 .5487 .6003 .5468 .028 Uiso calc R 1 . . H
C25 .5707(3) .4105(3) .6660(2) .0173(9) Uani d . 1 . . C
C26 .5677(4) .4965(3) .6726(2) .0205(10) Uani d . 1 . . C
H26 .5159 .5259 .6529 .025 Uiso calc R 1 . . H
C27 .6436(4) .5392(3) .7094(2) .0231(10) Uani d . 1 . . C
H27 .6421 .5967 .7134 .028 Uiso calc R 1 . . H
C28 .7194(4) .4955(4) .7390(2) .0285(12) Uani d . 1 . . C
H28 .7694 .5235 .7630 .034 Uiso calc R 1 . . H
C29 .7217(4) .4098(4) .7335(2) .0281(12) Uani d . 1 . . C
H29 .7731 .3804 .7540 .034 Uiso calc R 1 . . H
C30 .6470(4) .3672(4) .6972(2) .0230(10) Uani d . 1 . . C
H30 .6486 .3095 .6940 .028 Uiso calc R 1 . . H
C31 .6431(4) .1602(3) .5533(2) .0232(10) Uani d . 1 . . C
C32 .6785(4) .1071(4) .5204(3) .0335(13) Uani d . 1 . . C
H32 .6399 .0750 .4909 .040 Uiso calc R 1 . . H
C33 .7706(5) .1012(5) .5310(3) .0421(17) Uani d . 1 . . C
H33 .7934 .0657 .5085 .051 Uiso calc R 1 . . H
C34 .8275(5) .1474(5) .5743(3) .0421(18) Uani d . 1 . . C
H34 .8892 .1420 .5817 .050 Uiso calc R 1 . . H
C35 .7958(4) .2023(4) .6078(3) .0355(14) Uani d . 1 . . C
H35 .8351 .2344 .6369 .043 Uiso calc R 1 . . H
C36 .7019(4) .2079(4) .5961(3) .0266(11) Uani d . 1 . . C
H36 .6791 .2447 .6178 .032 Uiso calc R 1 . . H
C37 .5130(4) .0431(3) .5576(2) .0253(11) Uani d . 1 . . C
H37A .4507 .0288 .5519 .030 Uiso calc R 1 . . H
H37B .5326 .0141 .5283 .030 Uiso calc R 1 . . H
C38 .5716(4) .0170(3) .6193(3) .0279(12) Uani d . 1 . . C
H38A .6348 .0234 .6230 .033 Uiso calc R 1 . . H
H38B .5606 -.0409 .6263 .033 Uiso calc R 1 . . H
C39 .3791(4) .3885(3) .6384(2) .0229(10) Uani d . 1 . . C
H39A .3775 .4488 .6400 .028 Uiso calc R 1 . . H
H39B .3231 .3693 .6107 .028 Uiso calc R 1 . . H
C40 .3903(4) .3518(3) .6989(3) .0268(12) Uani d . 1 . . C
H40A .3333 .3542 .7069 .032 Uiso calc R 1 . . H
H40B .4337 .3846 .7284 .032 Uiso calc R 1 . . H
C41 .6483(4) .0923(4) .7337(3) .0316(13) Uani d . 1 . . C
H41A .6898 .1266 .7211 .038 Uiso calc R 1 . . H
H41B .6359 .1210 .7659 .038 Uiso calc R 1 . . H
C42 .6950(5) .0086(4) .7568(3) .0471(19) Uani d . 1 . . C
H42A .7490 .0191 .7885 .071 Uiso calc R 1 . . H
H42B .7099 -.0196 .7258 .071 Uiso calc R 1 . . H
H42C .6553 -.0256 .7704 .071 Uiso calc R 1 . . H
C43 .4737(4) .0133(3) .7012(3) .0266(11) Uani d . 1 . . C
H43A .5096 -.0348 .7186 .032 Uiso calc R 1 . . H
H43B .4568 .0418 .7318 .032 Uiso calc R 1 . . H
C44 .3895(4) -.0161(4) .6549(3) .0373(15) Uani d . 1 . . C
H44A .3564 -.0524 .6724 .056 Uiso calc R 1 . . H
H44B .4057 -.0456 .6249 .056 Uiso calc R 1 . . H
H44C .3530 .0311 .6379 .056 Uiso calc R 1 . . H
C45 .3254(4) .1841(4) .6937(3) .0309(13) Uani d . 1 . . C
H45A .3403 .1266 .7051 .037 Uiso calc R 1 . . H
H45B .2953 .2072 .7199 .037 Uiso calc R 1 . . H
C46 .2594(4) .1856(4) .6305(3) .0367(14) Uani d . 1 . . C
H46A .2067 .1540 .6290 .055 Uiso calc R 1 . . H
H46B .2880 .1617 .6043 .055 Uiso calc R 1 . . H
H46C .2427 .2422 .6192 .055 Uiso calc R 1 . . H
C47 .4849(5) .2273(4) .7816(3) .0303(12) Uani d . 1 . . C
H47A .4430 .2428 .8022 .036 Uiso calc R 1 . . H
H47B .4983 .1686 .7888 .036 Uiso calc R 1 . . H
C48 .5716(5) .2764(4) .8076(3) .0402(16) Uani d . 1 . . C
H48A .5952 .2651 .8489 .060 Uiso calc R 1 . . H
H48B .5593 .3349 .8017 .060 Uiso calc R 1 . . H
H48C .6148 .2601 .7888 .060 Uiso calc R 1 . . H

loop_
_atom_site_aniso_label
_atom_site_aniso_U_11
_atom_site_aniso_U_22
_atom_site_aniso_U_33
_atom_site_aniso_U_12
_atom_site_aniso_U_13
_atom_site_aniso_U_23
Rh1 .01687(16) .01697(16) .01341(16) .00120(14) .00442(13) -.00025(14)
Rh2 .02153(18) .01374(15) .01414(16) -.00037(14) .00540(14) .00016(14)
P1 .0179(6) .0212(6) .0200(6) .0010(5) .0073(5) -.0003(5)
P2 .0271(7) .0246(6) .0168(6) -.0011(5) .0084(5) -.0024(5)
P3 .0223(6) .0162(6) .0158(6) .0040(5) .0048(5) .0007(4)
P4 .0150(5) .0161(5) .0138(5) .0011(4) .0034(4) -.0002(4)
P5 .0189(6) .0142(5) .0158(6) .0008(4) .0059(5) .0002(4)
P6 .0162(6) .0173(5) .0136(5) .0007(4) .0016(5) -.0006(4)
P7 .0285(7) .0151(5) .0167(6) -.0001(5) .0027(5) .0017(5)
P8 .0325(7) .0180(6) .0205(6) -.0029(5) .0130(6) -.0002(5)
B1 .049(4) .032(3) .021(3) .008(3) .013(3) .003(3)
B2 .044(4) .024(3) .023(3) -.001(3) .002(3) -.001(2)
F1 .191(8) .180(8) .024(3) .150(7) -.023(4) -.024(3)
F2 .143(6) .027(2) .173(7) -.004(3) .124(6) -.012(3)
F3 .045(2) .058(3) .062(3) -.004(2) .020(2) -.006(2)
F4 .0273(18) .0305(19) .056(3) .0017(15) .0038(18) .0073(18)
F5 .059(3) .0238(17) .052(3) -.0063(17) .022(2) -.0048(17)
F6 .044(2) .046(2) .065(3) -.015(2) .011(2) .009(2)
F7 .077(3) .034(2) .033(2) .005(2) .009(2) -.0079(18)
F8 .038(2) .092(4) .026(2) -.010(2) .0012(18) .015(2)
C'' .021(2) .019(2) .017(2) .0001(18) .0057(19) -.0011(18)
C' .015(2) .017(2) .014(2) .0027(16) .0029(17) .0002(16)
C1 .023(3) .028(3) .014(2) -.003(2) -.004(2) -.0025(19)
C2 .033(3) .025(3) .021(3) -.006(2) .009(2) -.009(2)
C3 .015(2) .023(2) .025(3) -.0029(18) .005(2) -.005(2)
C4 .016(2) .024(2) .019(2) .0033(18) .0053(18) .0010(19)
C5 .026(3) .030(3) .031(3) .009(2) .005(2) .004(2)
C6 .026(3) .051(4) .058(5) .016(3) -.010(3) -.026(4)
C7 .033(3) .031(3) .030(3) -.002(2) .017(3) .000(2)
C8 .040(3) .030(3) .035(3) .003(3) .016(3) .011(3)
C9 .045(4) .036(3) .019(3) -.007(3) .012(3) .000(2)
C10 .063(5) .047(4) .028(3) .013(4) .012(3) .008(3)
C11 .037(3) .034(3) .028(3) .003(2) .018(3) -.009(2)
C12 .038(3) .036(3) .037(3) .001(3) .009(3) -.011(3)
C13 .018(2) .023(2) .016(2) .0014(18) .0016(18) -.0010(18)
C14 .021(2) .028(3) .029(3) .003(2) .003(2) .001(2)
C15 .023(3) .040(3) .041(4) .010(2) .005(3) .000(3)
C16 .019(3) .048(4) .051(4) .010(3) .010(3) -.007(3)
C17 .022(3) .054(4) .035(4) .003(3) .009(3) .008(3)
C18 .022(3) .030(3) .030(3) .004(2) .004(2) .005(2)
C19 .016(2) .0133(19) .021(2) .0022(16) .0067(18) -.0005(17)
C20 .027(3) .023(2) .019(2) .005(2) .007(2) .003(2)
C21 .035(3) .029(3) .023(3) .008(2) .009(2) .006(2)
C22 .036(3) .022(3) .032(3) .006(2) .016(3) .008(2)
C23 .031(3) .018(2) .034(3) .002(2) .016(3) -.003(2)
C24 .023(2) .023(2) .024(3) -.003(2) .009(2) -.004(2)
C25 .020(2) .020(2) .011(2) .0003(18) .0028(17) .0026(17)
C26 .028(3) .018(2) .016(2) .0022(19) .007(2) .0004(18)
C27 .032(3) .020(2) .016(2) -.003(2) .007(2) -.0002(19)
C28 .029(3) .034(3) .019(2) -.009(2) .003(2) .001(2)
C29 .030(3) .038(3) .015(2) .002(2) .004(2) .005(2)
C30 .027(3) .024(2) .016(2) .006(2) .005(2) .0047(19)
C31 .022(2) .029(3) .017(2) .011(2) .0038(19) .004(2)
C32 .036(3) .037(3) .027(3) .018(3) .009(3) .000(2)
C33 .038(4) .048(4) .043(4) .025(3) .016(3) .008(3)
C34 .030(3) .054(4) .043(4) .020(3) .014(3) .017(3)
C35 .021(3) .049(4) .032(3) -.001(3) .002(2) .006(3)
C36 .024(3) .034(3) .023(3) .004(2) .009(2) .008(2)
C37 .038(3) .015(2) .020(2) .006(2) .005(2) .0013(19)
C38 .044(3) .018(2) .022(3) .005(2) .010(2) .004(2)
C39 .023(2) .022(2) .028(3) .0049(19) .013(2) .003(2)
C40 .041(3) .022(2) .025(3) .000(2) .021(2) .001(2)
C41 .038(3) .024(3) .026(3) -.001(2) .001(2) .001(2)
C42 .053(4) .032(3) .034(3) .003(3) -.019(3) .008(3)
C43 .036(3) .018(2) .024(3) -.007(2) .008(2) -.001(2)
C44 .037(3) .029(3) .046(4) -.008(3) .012(3) -.005(3)
C45 .032(3) .033(3) .033(3) -.008(2) .019(3) -.003(2)
C46 .034(3) .037(3) .042(4) -.013(3) .017(3) -.001(3)
C47 .047(4) .023(3) .023(3) -.004(2) .013(3) .003(2)
C48 .065(5) .030(3) .020(3) .001(3) .007(3) .000(2)

loop_
_atom_type_symbol
_atom_type_description
_atom_type_scat_dispersion_real
_atom_type_scat_dispersion_imag
_atom_type_scat_source
C C .0033 .0016 'International Tables Vol. C Tables 4.2.6.8 and 6.1.1.4'
H H .0000 .0000 'International Tables Vol. C Tables 4.2.6.8 and 6.1.1.4'
B B .0013 .0007 'International Tables Vol. C Tables 4.2.6.8 and 6.1.1.4'
F F .0171 .0103 'International Tables Vol. C Tables 4.2.6.8 and 6.1.1.4'
P P .1023 .0942 'International Tables Vol. C Tables 4.2.6.8 and 6.1.1.4'
Rh Rh -1.1178 .9187 'International Tables Vol. C Tables 4.2.6.8 and 6.1.1.4'

loop_
_geom_angle_atom_site_label_1
_geom_angle_atom_site_label_2
_geom_angle_atom_site_label_3
_geom_angle
_geom_angle_publ_flag
P6 Rh1 P4 98.05(5) yes
P6 Rh1 P1 166.04(5) yes
P4 Rh1 P1 83.24(5) yes
P6 Rh1 P2 85.16(6) yes
P4 Rh1 P2 166.88(5) yes
P1 Rh1 P2 96.74(6) yes
P8 Rh2 P5 82.64(5) yes
P8 Rh2 P7 91.37(5) yes
P5 Rh2 P7 163.27(5) yes
P8 Rh2 P3 163.57(5) yes
P5 Rh2 P3 106.31(5) yes
P7 Rh2 P3 83.50(5) yes
C7 P1 C5 103.6(3) ?
C7 P1 C3 102.6(3) ?
C5 P1 C3 104.9(3) ?
C7 P1 Rh1 125.6(2) ?
C5 P1 Rh1 108.9(2) ?
C3 P1 Rh1 109.57(17) ?
C9 P2 C11 99.3(3) ?
C9 P2 C2 104.6(3) ?
C11 P2 C2 102.5(3) ?
C9 P2 Rh1 113.8(2) ?
C11 P2 Rh1 124.6(2) ?
C2 P2 Rh1 109.77(18) ?
C31 P3 C37 98.8(3) ?
C31 P3 C'' 106.7(2) ?
C37 P3 C'' 95.9(2) ?
C31 P3 Rh2 115.13(19) ?
C37 P3 Rh2 104.47(19) ?
C'' P3 Rh2 129.24(17) ?
C19 P4 C' 98.6(2) ?
C19 P4 C4 101.5(2) ?
C' P4 C4 108.8(2) ?
C19 P4 Rh1 109.22(17) ?
C' P4 Rh1 127.50(16) ?
C4 P4 Rh1 108.06(17) ?
C' P5 C25 100.6(2) ?
C' P5 C39 97.8(2) ?
C25 P5 C39 102.2(2) ?
C' P5 Rh2 133.93(16) ?
C25 P5 Rh2 110.07(16) ?
C39 P5 Rh2 107.83(18) ?
C13 P6 C'' 105.3(2) ?
C13 P6 C1 100.0(2) ?
C'' P6 C1 101.7(2) ?
C13 P6 Rh1 124.43(18) ?
C'' P6 Rh1 113.12(17) ?
C1 P6 Rh1 109.44(19) ?
C38 P7 C43 101.8(3) ?
C38 P7 C41 103.9(3) ?
C43 P7 C41 103.5(3) ?
C38 P7 Rh2 110.09(18) ?
C43 P7 Rh2 123.8(2) ?
C41 P7 Rh2 111.7(2) ?
C45 P8 C47 100.5(3) ?
C45 P8 C40 102.1(3) ?
C47 P8 C40 102.6(3) ?
C45 P8 Rh2 112.7(2) ?
C47 P8 Rh2 124.7(2) ?
C40 P8 Rh2 111.49(17) ?
F1 B1 F2 110.0(8) ?
F1 B1 F4 107.1(6) ?
F2 B1 F4 110.7(7) ?
F1 B1 F3 107.2(8) ?
F2 B1 F3 109.0(6) ?
F4 B1 F3 112.8(6) ?
F7 B2 F8 110.2(6) ?
F7 B2 F6 110.7(6) ?
F8 B2 F6 109.1(6) ?
F7 B2 F5 108.5(5) ?
F8 B2 F5 109.6(6) ?
F6 B2 F5 108.7(6) ?
P6 C'' P3 125.0(3) yes
P4 C' P5 124.1(3) yes
C2 C1 P6 110.4(4) ?
C1 C2 P2 111.2(4) ?
C4 C3 P1 110.5(3) ?
C3 C4 P4 106.3(3) ?
C6 C5 P1 117.0(5) ?
C8 C7 P1 113.9(4) ?
C10 C9 P2 115.2(5) ?
C12 C11 P2 114.1(4) ?
C18 C13 C14 118.2(5) ?
C18 C13 P6 124.9(4) ?
C14 C13 P6 116.9(4) ?
C15 C14 C13 120.9(6) ?
C14 C15 C16 119.9(6) ?
C17 C16 C15 119.8(6) ?
C16 C17 C18 120.6(6) ?
C17 C18 C13 120.6(6) ?
C24 C19 C20 118.8(5) ?
C24 C19 P4 121.6(4) ?
C20 C19 P4 119.7(4) ?
C21 C20 C19 120.5(5) ?
C20 C21 C22 120.2(5) ?
C23 C22 C21 119.5(5) ?
C24 C23 C22 120.4(5) ?
C23 C24 C19 120.6(5) ?
C30 C25 C26 119.5(5) ?
C30 C25 P5 119.4(4) ?
C26 C25 P5 121.1(4) ?
C25 C26 C27 119.9(5) ?
C28 C27 C26 119.9(5) ?
C27 C28 C29 120.2(5) ?
C28 C29 C30 120.3(5) ?
C25 C30 C29 120.2(5) ?
C36 C31 C32 118.2(5) ?
C36 C31 P3 118.6(4) ?
C32 C31 P3 122.4(5) ?
C33 C32 C31 120.9(6) ?
C34 C33 C32 119.9(6) ?
C33 C34 C35 121.6(6) ?
C34 C35 C36 117.7(6) ?
C31 C36 C35 121.6(6) ?
C38 C37 P3 108.4(4) ?
C37 C38 P7 108.1(4) ?
C40 C39 P5 108.2(4) ?
C39 C40 P8 110.8(4) ?
C42 C41 P7 115.4(4) ?
C44 C43 P7 113.3(4) ?
C46 C45 P8 114.2(4) ?
C48 C47 P8 115.7(4) ?

loop_
_geom_bond_atom_site_label_1
_geom_bond_atom_site_label_2
_geom_bond_site_symmetry_2
_geom_bond_distance
_geom_bond_publ_flag
Rh1 P6 . 2.2483(14) yes
Rh1 P4 . 2.2670(13) yes
Rh1 P1 . 2.3003(15) yes
Rh1 P2 . 2.3039(15) yes
Rh2 P8 . 2.2973(15) yes
Rh2 P5 . 2.3018(13) yes
Rh2 P7 . 2.3174(14) yes
Rh2 P3 . 2.3295(14) yes
P1 C7 . 1.825(6) ?
P1 C5 . 1.829(6) ?
P1 C3 . 1.854(5) ?
P2 C9 . 1.842(6) ?
P2 C11 . 1.844(6) ?
P2 C2 . 1.845(6) ?
P3 C31 . 1.838(6) ?
P3 C37 . 1.844(5) ?
P3 C'' . 1.856(5) yes
P4 C19 . 1.832(5) ?
P4 C' . 1.840(5) yes
P4 C4 . 1.847(5) ?
P5 C' . 1.843(5) yes
P5 C25 . 1.844(5) ?
P5 C39 . 1.862(5) ?
P6 C13 . 1.823(5) ?
P6 C'' . 1.840(5) yes
P6 C1 . 1.850(5) ?
P7 C38 . 1.833(6) ?
P7 C43 . 1.835(6) ?
P7 C41 . 1.844(6) ?
P8 C45 . 1.824(6) ?
P8 C47 . 1.830(6) ?
P8 C40 . 1.860(6) ?
B1 F1 . 1.356(9) ?
B1 F2 . 1.366(9) ?
B1 F4 . 1.371(8) ?
B1 F3 . 1.380(9) ?
B2 F7 . 1.382(8) ?
B2 F8 . 1.383(9) ?
B2 F6 . 1.385(9) ?
B2 F5 . 1.387(8) ?
C1 C2 . 1.534(8) ?
C3 C4 . 1.525(7) ?
C5 C6 . 1.536(9) ?
C7 C8 . 1.519(8) ?
C9 C10 . 1.513(10) ?
C11 C12 . 1.512(9) ?
C13 C18 . 1.390(8) ?
C13 C14 . 1.403(7) ?
C14 C15 . 1.385(8) ?
C15 C16 . 1.388(10) ?
C16 C17 . 1.374(10) ?
C17 C18 . 1.388(9) ?
C19 C24 . 1.395(7) ?
C19 C20 . 1.399(7) ?
C20 C21 . 1.386(8) ?
C21 C22 . 1.392(9) ?
C22 C23 . 1.389(9) ?
C23 C24 . 1.385(8) ?
C25 C30 . 1.383(7) ?
C25 C26 . 1.391(7) ?
C26 C27 . 1.417(8) ?
C27 C28 . 1.370(8) ?
C28 C29 . 1.383(9) ?
C29 C30 . 1.400(8) ?
C31 C36 . 1.380(8) ?
C31 C32 . 1.389(8) ?
C32 C33 . 1.386(9) ?
C33 C34 . 1.359(11) ?
C34 C35 . 1.384(10) ?
C35 C36 . 1.410(8) ?
C37 C38 . 1.538(8) ?
C39 C40 . 1.526(8) ?
C41 C42 . 1.547(9) ?
C43 C44 . 1.510(9) ?
C45 C46 . 1.545(10) ?
C47 C48 . 1.523(9) ?

loop_
_geom_torsion_atom_site_label_1
_geom_torsion_atom_site_label_2
_geom_torsion_atom_site_label_3
_geom_torsion_atom_site_label_4
_geom_torsion
P6 Rh1 P1 C7 145.0(3)
P4 Rh1 P1 C7 -118.9(2)
P2 Rh1 P1 C7 47.9(2)
P6 Rh1 P1 C5 21.7(3)
P4 Rh1 P1 C5 117.8(2)
P2 Rh1 P1 C5 -75.4(2)
P6 Rh1 P1 C3 -92.5(3)
P4 Rh1 P1 C3 3.64(19)
P2 Rh1 P1 C3 170.42(19)
P6 Rh1 P2 C9 115.1(2)
P4 Rh1 P2 C9 10.3(4)
P1 Rh1 P2 C9 -78.8(2)
P6 Rh1 P2 C11 -123.7(3)
P4 Rh1 P2 C11 131.5(3)
P1 Rh1 P2 C11 42.4(3)
P6 Rh1 P2 C2 -1.8(2)
P4 Rh1 P2 C2 -106.6(3)
P1 Rh1 P2 C2 164.3(2)
P8 Rh2 P3 C31 -153.8(2)
P5 Rh2 P3 C31 84.8(2)
P7 Rh2 P3 C31 -81.3(2)
P8 Rh2 P3 C37 -46.6(3)
P5 Rh2 P3 C37 -168.0(2)
P7 Rh2 P3 C37 25.9(2)
P8 Rh2 P3 C'' 63.7(3)
P5 Rh2 P3 C'' -57.6(2)
P7 Rh2 P3 C'' 136.2(2)
P6 Rh1 P4 C19 -111.27(17)
P1 Rh1 P4 C19 82.75(17)
P2 Rh1 P4 C19 -7.9(3)
P6 Rh1 P4 C' 6.5(2)
P1 Rh1 P4 C' -159.5(2)
P2 Rh1 P4 C' 109.9(3)
P6 Rh1 P4 C4 139.12(18)
P1 Rh1 P4 C4 -26.86(18)
P2 Rh1 P4 C4 -117.5(3)
P8 Rh2 P5 C' -148.0(2)
P7 Rh2 P5 C' 142.3(3)
P3 Rh2 P5 C' 17.9(2)
P8 Rh2 P5 C25 83.37(17)
P7 Rh2 P5 C25 13.6(3)
P3 Rh2 P5 C25 -110.72(17)
P8 Rh2 P5 C39 -27.4(2)
P7 Rh2 P5 C39 -97.2(3)
P3 Rh2 P5 C39 138.5(2)
P4 Rh1 P6 C13 32.0(2)
P1 Rh1 P6 C13 126.3(3)
P2 Rh1 P6 C13 -135.2(2)
P4 Rh1 P6 C'' -97.76(18)
P1 Rh1 P6 C'' -3.4(3)
P2 Rh1 P6 C'' 95.05(18)
P4 Rh1 P6 C1 149.6(2)
P1 Rh1 P6 C1 -116.0(3)
P2 Rh1 P6 C1 -17.5(2)
P8 Rh2 P7 C38 162.9(2)
P5 Rh2 P7 C38 -128.6(3)
P3 Rh2 P7 C38 -1.5(2)
P8 Rh2 P7 C43 42.5(2)
P5 Rh2 P7 C43 111.0(3)
P3 Rh2 P7 C43 -121.9(2)
P8 Rh2 P7 C41 -82.2(2)
P5 Rh2 P7 C41 -13.7(3)
P3 Rh2 P7 C41 113.4(2)
P5 Rh2 P8 C45 121.2(2)
P7 Rh2 P8 C45 -74.5(2)
P3 Rh2 P8 C45 -3.1(3)
P5 Rh2 P8 C47 -116.8(2)
P7 Rh2 P8 C47 47.5(2)
P3 Rh2 P8 C47 118.9(3)
P5 Rh2 P8 C40 7.0(2)
P7 Rh2 P8 C40 171.4(2)
P3 Rh2 P8 C40 -117.2(3)
C13 P6 C'' P3 -84.4(4)
C1 P6 C'' P3 171.8(3)
Rh1 P6 C'' P3 54.5(4)
C31 P3 C'' P6 -85.4(4)
C37 P3 C'' P6 173.6(4)
Rh2 P3 C'' P6 59.5(4)
C19 P4 C' P5 -155.0(3)
C4 P4 C' P5 -49.7(4)
Rh1 P4 C' P5 82.6(3)
C25 P5 C' P4 69.2(3)
C39 P5 C' P4 173.3(3)
Rh2 P5 C' P4 -62.5(4)
C13 P6 C1 C2 170.3(4)
C'' P6 C1 C2 -81.7(4)
Rh1 P6 C1 C2 38.1(4)
P6 C1 C2 P2 -39.8(5)
C9 P2 C2 C1 -97.2(5)
C11 P2 C2 C1 159.6(4)
Rh1 P2 C2 C1 25.3(5)
C7 P1 C3 C4 161.3(4)
C5 P1 C3 C4 -90.8(4)
Rh1 P1 C3 C4 25.9(4)
P1 C3 C4 P4 -46.9(4)
C19 P4 C4 C3 -64.9(4)
C' P4 C4 C3 -168.2(3)
Rh1 P4 C4 C3 49.9(4)
C7 P1 C5 C6 60.8(6)
C3 P1 C5 C6 -46.4(6)
Rh1 P1 C5 C6 -163.6(5)
C5 P1 C7 C8 -177.3(5)
C3 P1 C7 C8 -68.3(5)
Rh1 P1 C7 C8 57.2(5)
C11 P2 C9 C10 167.1(5)
C2 P2 C9 C10 61.5(6)
Rh1 P2 C9 C10 -58.3(6)
C9 P2 C11 C12 -172.6(5)
C2 P2 C11 C12 -65.3(5)
Rh1 P2 C11 C12 59.8(5)
C'' P6 C13 C18 5.7(5)
C1 P6 C13 C18 110.9(5)
Rh1 P6 C13 C18 -127.1(4)
C'' P6 C13 C14 -174.4(4)
C1 P6 C13 C14 -69.3(5)
Rh1 P6 C13 C14 52.7(5)
C18 C13 C14 C15 -.2(9)
P6 C13 C14 C15 180.0(5)
C13 C14 C15 C16 -1.4(10)
C14 C15 C16 C17 .9(11)
C15 C16 C17 C18 1.0(11)
C16 C17 C18 C13 -2.5(10)
C14 C13 C18 C17 2.1(9)
P6 C13 C18 C17 -178.1(5)
C' P4 C19 C24 71.9(4)
C4 P4 C19 C24 -39.4(5)
Rh1 P4 C19 C24 -153.3(4)
C' P4 C19 C20 -109.5(4)
C4 P4 C19 C20 139.3(4)
Rh1 P4 C19 C20 25.3(4)
C24 C19 C20 C21 .5(8)
P4 C19 C20 C21 -178.1(4)
C19 C20 C21 C22 .3(9)
C20 C21 C22 C23 -.3(9)
C21 C22 C23 C24 -.5(9)
C22 C23 C24 C19 1.3(8)
C20 C19 C24 C23 -1.3(7)
P4 C19 C24 C23 177.3(4)
C' P5 C25 C30 -131.1(4)
C39 P5 C25 C30 128.4(4)
Rh2 P5 C25 C30 14.0(4)
C' P5 C25 C26 47.2(4)
C39 P5 C25 C26 -53.3(5)
Rh2 P5 C25 C26 -167.7(4)
C30 C25 C26 C27 2.3(8)
P5 C25 C26 C27 -176.0(4)
C25 C26 C27 C28 -.9(8)
C26 C27 C28 C29 -.5(8)
C27 C28 C29 C30 .6(9)
C26 C25 C30 C29 -2.3(8)
P5 C25 C30 C29 176.1(4)
C28 C29 C30 C25 .8(8)
C37 P3 C31 C36 -122.4(5)
C'' P3 C31 C36 138.7(4)
Rh2 P3 C31 C36 -11.8(5)
C37 P3 C31 C32 47.3(5)
C'' P3 C31 C32 -51.6(5)
Rh2 P3 C31 C32 157.9(4)
C36 C31 C32 C33 1.0(9)
P3 C31 C32 C33 -168.7(5)
C31 C32 C33 C34 .4(10)
C32 C33 C34 C35 -1.5(11)
C33 C34 C35 C36 1.0(10)
C32 C31 C36 C35 -1.5(9)
P3 C31 C36 C35 168.6(5)
C34 C35 C36 C31 .5(9)
C31 P3 C37 C38 66.8(4)
C'' P3 C37 C38 174.8(4)
Rh2 P3 C37 C38 -52.1(4)
P3 C37 C38 P7 51.9(5)
C43 P7 C38 C37 103.8(4)
C41 P7 C38 C37 -148.9(4)
Rh2 P7 C38 C37 -29.1(4)
C' P5 C39 C40 -171.2(4)
C25 P5 C39 C40 -68.5(4)
Rh2 P5 C39 C40 47.5(4)
P5 C39 C40 P8 -41.8(5)
C45 P8 C40 C39 -100.7(4)
C47 P8 C40 C39 155.5(4)
Rh2 P8 C40 C39 19.9(5)
C38 P7 C41 C42 -50.9(6)
C43 P7 C41 C42 55.1(6)
Rh2 P7 C41 C42 -169.5(5)
C38 P7 C43 C44 -61.6(5)
C41 P7 C43 C44 -169.3(5)
Rh2 P7 C43 C44 62.6(5)
C47 P8 C45 C46 178.4(5)
C40 P8 C45 C46 73.0(5)
Rh2 P8 C45 C46 -46.8(5)
C45 P8 C47 C48 -173.2(5)
C40 P8 C47 C48 -68.1(5)
Rh2 P8 C47 C48 59.5(5)
